data_1566423
loop_
_publ_author_name
'Bunyamin, Amanda'
'Hua, Carol'
'Polyzos, Anastasios'
'Priebbenow, Daniel'

_publ_section_title
;
 Intramolecular Photochemical [2+1]-Cycloadditions of Nucleophilic Siloxy
 Carbenes&#x00A0;
;
_journal_name_full 'Chemical Science'
_journal_paper_doi 10.1039/D2SC00203E
_journal_year 2022
_chemical_absolute_configuration ad
_chemical_formula_moiety 'C23 H29 N O5 S Si'
_chemical_formula_sum 'C23 H29 N O5 S Si'
_chemical_formula_weight 459.62
_space_group_crystal_system monoclinic
_space_group_IT_number 4
_space_group_name_Hall 'P 2yb'
_space_group_name_H-M_alt 'P 1 21 1'
_atom_sites_solution_hydrogens geom
_atom_sites_solution_primary dual
_audit_creation_date 2021-08-18
_audit_creation_method
;
Olex2 1.3
(compiled 2020.11.12 svn.r5f609507 for OlexSys, GUI svn.r6272)
;
_audit_update_record
;
2021-11-14 deposited with the CCDC.	2022-02-25 downloaded from the CCDC.
;
_cell_angle_alpha 90
_cell_angle_beta 99.61(3)
_cell_angle_gamma 90
_cell_formula_units_Z 4
_cell_length_a 8.9200(18)
_cell_length_b 18.338(4)
_cell_length_c 14.723(3)
_cell_measurement_reflns_used 2214
_cell_measurement_temperature 100(2)
_cell_measurement_theta_max 28.68
_cell_measurement_theta_min 2.7
_cell_volume 2374.5(9)
_computing_cell_refinement 'XDS (Kabsch, 2010)'
_computing_data_collection 'AS QEGUI'
_computing_data_reduction 'XDS (Kabsch, 2010)'
_computing_molecular_graphics 'Olex2 1.3 (Dolomanov et al., 2009)'
_computing_publication_material 'Olex2 1.3 (Dolomanov et al., 2009)'
_computing_structure_refinement 'XL  (Sheldrick, 2008)'
_computing_structure_solution 'SHELXT 2018/2 (Sheldrick, 2018)'
_diffrn_ambient_temperature 100(2)
_diffrn_detector_area_resol_mean 13.3
_diffrn_measured_fraction_theta_full 0.939
_diffrn_measured_fraction_theta_max 0.756
_diffrn_measurement_device_type 'MX2 Beamline Australian Synchrotron'
_diffrn_measurement_method '\w scans'
_diffrn_radiation_monochromator 'Silicon Double Crystal'
_diffrn_radiation_type Synchrotron
_diffrn_radiation_wavelength 0.71073
_diffrn_reflns_av_R_equivalents 0.0702
_diffrn_reflns_av_unetI/netI 0.0688
_diffrn_reflns_Laue_measured_fraction_full 0.939
_diffrn_reflns_Laue_measured_fraction_max 0.756
_diffrn_reflns_limit_h_max 11
_diffrn_reflns_limit_h_min -11
_diffrn_reflns_limit_k_max 21
_diffrn_reflns_limit_k_min -21
_diffrn_reflns_limit_l_max 19
_diffrn_reflns_limit_l_min -19
_diffrn_reflns_number 36729
_diffrn_reflns_point_group_measured_fraction_full 0.926
_diffrn_reflns_point_group_measured_fraction_max 0.741
_diffrn_reflns_theta_full 25.242
_diffrn_reflns_theta_max 32.088
_diffrn_reflns_theta_min 1.789
_diffrn_source 'MX2 Beamline Australian Synchrotron'
_diffrn_standards_number 0
_exptl_absorpt_coefficient_mu 0.220
_exptl_absorpt_correction_type none
_exptl_crystal_colour colourless
_exptl_crystal_colour_primary colourless
_exptl_crystal_density_diffrn 1.286
_exptl_crystal_description block
_exptl_crystal_F_000 976
_exptl_crystal_size_max 0.2
_exptl_crystal_size_mid 0.15
_exptl_crystal_size_min 0.1
_refine_diff_density_max 0.491
_refine_diff_density_min -0.539
_refine_diff_density_rms 0.098
_refine_ls_abs_structure_details
;
 Flack x determined using 5109 quotients [(I+)-(I-)]/[(I+)+(I-)]
 (Parsons, Flack and Wagner, Acta Cryst. B69 (2013) 249-259).
;
_refine_ls_abs_structure_Flack -0.02(3)
_refine_ls_extinction_method none
_refine_ls_goodness_of_fit_ref 1.072
_refine_ls_hydrogen_treatment constr
_refine_ls_matrix_type full
_refine_ls_number_parameters 571
_refine_ls_number_reflns 12315
_refine_ls_number_restraints 1
_refine_ls_restrained_S_all 1.072
_refine_ls_R_factor_all 0.0500
_refine_ls_R_factor_gt 0.0465
_refine_ls_shift/su_max 0.001
_refine_ls_shift/su_mean 0.000
_refine_ls_structure_factor_coef Fsqd
_refine_ls_weighting_details 'w=1/[\s^2^(Fo^2^)+(0.0843P)^2^+0.0886P] where P=(Fo^2^+2Fc^2^)/3'
_refine_ls_weighting_scheme calc
_refine_ls_wR_factor_gt 0.1244
_refine_ls_wR_factor_ref 0.1310
_reflns_Friedel_coverage 0.906
_reflns_Friedel_fraction_full 0.912
_reflns_Friedel_fraction_max 0.724
_reflns_number_gt 11602
_reflns_number_total 12315
_reflns_threshold_expression 'I > 2\s(I)'
_cod_data_source_file d2sc00203e2.cif
_cod_data_source_block dp-339x
_cod_original_cell_volume 2374.5(8)
_cod_database_code 1566423
_shelx_shelxl_version_number 2014/7
_shelx_space_group_comment
;
The symmetry employed for this shelxl refinement is uniquely defined
by the following loop, which should always be used as a source of
symmetry information in preference to the above space-group names.
They are only intended as comments.
;
_shelx_estimated_absorpt_t_max 0.978
_shelx_estimated_absorpt_t_min 0.957
_diffrn_measurement_detector_type 'Dectris Eiger 16M'
_olex2_refinement_description
;
1. Fixed Uiso
 At 1.2 times of:
  All C(H) groups, All C(H,H) groups
 At 1.5 times of:
  All C(H,H,H) groups
2.a Ternary CH refined with riding coordinates:
 C26(H26), C3(H3), C2(H2), C25(H25)
2.b Secondary CH2 refined with riding coordinates:
 C1(H1A,H1B), C24(H24A,H24B)
2.c Aromatic/amide H refined with riding coordinates:
 C30(H30), C40(H40), C33(H33), C9(H9), C44(H44), C15(H15), C19(H19), C43(H43),
 C32(H32), C7(H7), C10(H10), C18(H18), C41(H41), C16(H16)
2.d Idealised Me refined as rotating group:
 C46(H46A,H46B,H46C), C38(H38A,H38B,H38C), C11(H11A,H11B,H11C), C35(H35A,H35B,
 H35C), C37(H37A,H37B,H37C), C36(H36A,H36B,H36C), C13(H13A,H13B,H13C), C22(H22A,
 H22B,H22C), C20(H20A,H20B,H20C), C21(H21A,H21B,H21C), C45(H45A,H45B,H45C),
 C23(H23A,H23B,H23C)
;
_olex2_submission_special_instructions 'No special instructions were received'

loop_
_space_group_symop_operation_xyz
'x, y, z'
'-x, y+1/2, -z'

loop_
_atom_site_label
_atom_site_type_symbol
_atom_site_fract_x
_atom_site_fract_y
_atom_site_fract_z
_atom_site_U_iso_or_equiv
_atom_site_adp_type
_atom_site_occupancy
_atom_site_site_symmetry_order
_atom_site_calc_flag
_atom_site_refinement_flags_posn
_atom_site_refinement_flags_adp
_atom_site_refinement_flags_occupancy
_atom_site_disorder_assembly
_atom_site_disorder_group
S1 S -0.20453(6) 0.38762(3) 0.44565(4) 0.01688(13) Uani 1 1 d . . . . .
S2 S 0.29958(7) 0.62034(3) 0.36316(4) 0.01824(13) Uani 1 1 d . . . . .
Si1 Si 0.31608(7) 0.34077(4) 0.16606(4) 0.01893(15) Uani 1 1 d . . . . .
Si2 Si 0.82918(8) 0.65816(4) 0.08509(5) 0.02101(15) Uani 1 1 d . . . . .
O3 O 0.13814(19) 0.31087(11) 0.16576(11) 0.0183(3) Uani 1 1 d . . . . .
O1 O -0.2928(2) 0.32241(12) 0.44374(13) 0.0230(4) Uani 1 1 d . . . . .
O8 O 0.6521(2) 0.68827(11) 0.08441(11) 0.0198(3) Uani 1 1 d . . . . .
O9 O 0.2354(2) 0.67608(12) -0.02149(12) 0.0251(4) Uani 1 1 d . . . . .
O6 O 0.2261(2) 0.55486(11) 0.32483(13) 0.0249(4) Uani 1 1 d . . . . .
O2 O -0.2729(2) 0.45371(11) 0.40585(13) 0.0222(4) Uani 1 1 d . . . . .
O7 O 0.2152(2) 0.68701(11) 0.35926(14) 0.0246(4) Uani 1 1 d . . . . .
O4 O -0.0745(3) 0.41535(14) 0.04931(14) 0.0319(5) Uani 1 1 d . . . . .
N1 N -0.0617(2) 0.37137(12) 0.39242(13) 0.0167(4) Uani 1 1 d . . . . .
O10 O 0.4175(2) 0.59368(13) -0.03601(13) 0.0292(4) Uani 1 1 d . . . . .
O5 O -0.2789(2) 0.34604(14) 0.06118(13) 0.0286(5) Uani 1 1 d . . . . .
N2 N 0.4441(3) 0.63287(13) 0.30961(14) 0.0192(4) Uani 1 1 d . . . . .
C39 C -0.1294(3) 0.40703(14) 0.56183(16) 0.0187(5) Uani 1 1 d . . . . .
C4 C 0.5607(3) 0.67170(14) 0.14903(15) 0.0163(4) Uani 1 1 d . . . . .
C30 C 0.0246(3) 0.25488(14) 0.46857(15) 0.0167(4) Uani 1 1 d . . . . .
H30 H -0.0128 0.2696 0.5225 0.020 Uiso 1 1 calc R U . . .
C29 C 0.0058(3) 0.30075(13) 0.39194(15) 0.0154(4) Uani 1 1 d . . . . .
C14 C 0.3729(3) 0.60187(14) 0.47940(16) 0.0185(4) Uani 1 1 d . . . . .
C26 C -0.1076(3) 0.36459(14) 0.19541(16) 0.0183(4) Uani 1 1 d . . . . .
H26 H -0.1930 0.3505 0.2281 0.022 Uiso 1 1 calc R U . . .
C40 C -0.1724(3) 0.36446(16) 0.63098(18) 0.0242(5) Uani 1 1 d . . . . .
H40 H -0.2381 0.3238 0.6164 0.029 Uiso 1 1 calc R U . . .
C33 C 0.1351(3) 0.21295(15) 0.31131(16) 0.0191(5) Uani 1 1 d . . . . .
H33 H 0.1741 0.1981 0.2580 0.023 Uiso 1 1 calc R U . . .
C9 C 0.6741(3) 0.83288(16) 0.30739(17) 0.0215(5) Uani 1 1 d . . . . .
H9 H 0.7267 0.8778 0.3058 0.026 Uiso 1 1 calc R U . . .
C44 C -0.0320(3) 0.46617(16) 0.58219(17) 0.0226(5) Uani 1 1 d . . . . .
H44 H -0.0033 0.4948 0.5341 0.027 Uiso 1 1 calc R U . . .
C46 C 0.1188(3) 0.14022(15) 0.55223(17) 0.0217(5) Uani 1 1 d . . . . .
H46A H 0.1500 0.1705 0.6069 0.033 Uiso 1 1 calc R U . . .
H46B H 0.1973 0.1036 0.5479 0.033 Uiso 1 1 calc R U . . .
H46C H 0.0228 0.1157 0.5570 0.033 Uiso 1 1 calc R U . . .
C28 C 0.0620(3) 0.27987(13) 0.31145(15) 0.0158(4) Uani 1 1 d . . . . .
C15 C 0.4755(3) 0.54428(16) 0.50018(17) 0.0218(5) Uani 1 1 d . . . . .
H15 H 0.5081 0.5169 0.4523 0.026 Uiso 1 1 calc R U . . .
C1 C 0.5064(3) 0.57260(15) 0.26157(17) 0.0208(5) Uani 1 1 d . . . . .
H1A H 0.4402 0.5292 0.2608 0.025 Uiso 1 1 calc R U . . .
H1B H 0.6088 0.5596 0.2947 0.025 Uiso 1 1 calc R U . . .
C31 C 0.0974(3) 0.18767(14) 0.46723(16) 0.0185(4) Uani 1 1 d . . . . .
C34 C -0.1472(3) 0.37938(16) 0.09488(16) 0.0216(5) Uani 1 1 d . . . . .
C19 C 0.3273(3) 0.64285(17) 0.54914(19) 0.0263(6) Uani 1 1 d . . . . .
H19 H 0.2598 0.6829 0.5348 0.032 Uiso 1 1 calc R U . . .
C3 C 0.3979(3) 0.64450(15) 0.11193(16) 0.0190(5) Uani 1 1 d . . . . .
H3 H 0.3157 0.6616 0.1454 0.023 Uiso 1 1 calc R U . . .
C43 C 0.0230(4) 0.48290(17) 0.67409(18) 0.0267(5) Uani 1 1 d . . . . .
H43 H 0.0896 0.5232 0.6886 0.032 Uiso 1 1 calc R U . . .
C6 C 0.5204(3) 0.70112(14) 0.31040(15) 0.0161(4) Uani 1 1 d . . . . .
C5 C 0.5779(3) 0.72135(13) 0.23089(15) 0.0165(4) Uani 1 1 d . . . . .
C2 C 0.5165(3) 0.59474(15) 0.16430(16) 0.0193(5) Uani 1 1 d . . . . .
H2 H 0.5592 0.5572 0.1265 0.023 Uiso 1 1 calc R U . . .
C8 C 0.6173(3) 0.81281(15) 0.38690(16) 0.0188(4) Uani 1 1 d . . . . .
C32 C 0.1523(3) 0.16716(15) 0.38790(17) 0.0204(5) Uani 1 1 d . . . . .
H32 H 0.2021 0.1215 0.3859 0.024 Uiso 1 1 calc R U . . .
C25 C 0.0197(3) 0.40929(14) 0.24936(15) 0.0177(4) Uani 1 1 d . . . . .
H25 H 0.0689 0.4456 0.2130 0.021 Uiso 1 1 calc R U . . .
C38 C 0.3988(3) 0.37426(16) 0.28224(18) 0.0242(5) Uani 1 1 d . . . . .
H38A H 0.3335 0.4125 0.3010 0.036 Uiso 1 1 calc R U . . .
H38B H 0.5004 0.3942 0.2810 0.036 Uiso 1 1 calc R U . . .
H38C H 0.4064 0.3338 0.3263 0.036 Uiso 1 1 calc R U . . .
C12 C 0.3552(3) 0.63387(15) 0.01106(16) 0.0201(5) Uani 1 1 d . . . . .
C42 C -0.0187(4) 0.44107(18) 0.74492(19) 0.0285(6) Uani 1 1 d . . . . .
C11 C 0.6420(3) 0.85926(16) 0.47202(18) 0.0234(5) Uani 1 1 d . . . . .
H11A H 0.7015 0.8320 0.5229 0.035 Uiso 1 1 calc R U . . .
H11B H 0.5434 0.8725 0.4884 0.035 Uiso 1 1 calc R U . . .
H11C H 0.6970 0.9036 0.4604 0.035 Uiso 1 1 calc R U . . .
C7 C 0.5412(3) 0.74674(15) 0.38737(15) 0.0186(4) Uani 1 1 d . . . . .
H7 H 0.5027 0.7324 0.4410 0.022 Uiso 1 1 calc R U . . .
C10 C 0.6541(3) 0.78740(15) 0.23067(16) 0.0197(5) Uani 1 1 d . . . . .
H10 H 0.6932 0.8018 0.1772 0.024 Uiso 1 1 calc R U . . .
C24 C 0.0110(3) 0.43052(14) 0.34797(16) 0.0178(4) Uani 1 1 d . . . . .
H24A H 0.1146 0.4395 0.3823 0.021 Uiso 1 1 calc R U . . .
H24B H -0.0486 0.4760 0.3486 0.021 Uiso 1 1 calc R U . . .
C18 C 0.3816(4) 0.62459(19) 0.64016(19) 0.0317(6) Uani 1 1 d . . . . .
H18 H 0.3492 0.6520 0.6881 0.038 Uiso 1 1 calc R U . . .
C41 C -0.1171(4) 0.38262(18) 0.72245(18) 0.0295(6) Uani 1 1 d . . . . .
H41 H -0.1474 0.3544 0.7704 0.035 Uiso 1 1 calc R U . . .
C27 C 0.0501(3) 0.33071(14) 0.23156(15) 0.0166(4) Uani 1 1 d . . . . .
C16 C 0.5289(3) 0.52778(16) 0.59174(17) 0.0243(5) Uani 1 1 d . . . . .
H16 H 0.5988 0.4887 0.6063 0.029 Uiso 1 1 calc R U . . .
C17 C 0.4823(4) 0.56712(17) 0.66269(18) 0.0267(6) Uani 1 1 d . . . . .
C35 C -0.3293(4) 0.3539(2) -0.0369(2) 0.0393(8) Uani 1 1 d . . . . .
H35A H -0.2512 0.3347 -0.0701 0.059 Uiso 1 1 calc R U . . .
H35B H -0.3466 0.4056 -0.0520 0.059 Uiso 1 1 calc R U . . .
H35C H -0.4241 0.3267 -0.0552 0.059 Uiso 1 1 calc R U . . .
C37 C 0.4267(3) 0.26116(19) 0.1377(2) 0.0316(6) Uani 1 1 d . . . . .
H37A H 0.4162 0.2212 0.1805 0.047 Uiso 1 1 calc R U . . .
H37B H 0.5341 0.2747 0.1432 0.047 Uiso 1 1 calc R U . . .
H37C H 0.3884 0.2454 0.0745 0.047 Uiso 1 1 calc R U . . .
C36 C 0.3124(4) 0.4138(2) 0.0782(2) 0.0364(7) Uani 1 1 d . . . . .
H36A H 0.2593 0.3960 0.0187 0.055 Uiso 1 1 calc R U . . .
H36B H 0.4168 0.4273 0.0727 0.055 Uiso 1 1 calc R U . . .
H36C H 0.2591 0.4565 0.0970 0.055 Uiso 1 1 calc R U . . .
C13 C 0.1815(3) 0.67204(19) -0.11941(18) 0.0298(6) Uani 1 1 d . . . . .
H13A H 0.2633 0.6865 -0.1526 0.045 Uiso 1 1 calc R U . . .
H13B H 0.0947 0.7050 -0.1359 0.045 Uiso 1 1 calc R U . . .
H13C H 0.1500 0.6220 -0.1362 0.045 Uiso 1 1 calc R U . . .
C22 C 0.8305(4) 0.6070(2) -0.0231(2) 0.0329(7) Uani 1 1 d . . . . .
H22A H 0.7492 0.5705 -0.0306 0.049 Uiso 1 1 calc R U . . .
H22B H 0.9289 0.5826 -0.0206 0.049 Uiso 1 1 calc R U . . .
H22C H 0.8142 0.6409 -0.0753 0.049 Uiso 1 1 calc R U . . .
C20 C 0.5424(5) 0.5468(2) 0.7618(2) 0.0452(9) Uani 1 1 d . . . . .
H20A H 0.6522 0.5557 0.7751 0.068 Uiso 1 1 calc R U . . .
H20B H 0.5223 0.4951 0.7714 0.068 Uiso 1 1 calc R U . . .
H20C H 0.4916 0.5765 0.8030 0.068 Uiso 1 1 calc R U . . .
C21 C 0.8901(4) 0.5980(2) 0.1862(2) 0.0371(7) Uani 1 1 d . . . . .
H21A H 0.8661 0.6215 0.2418 0.056 Uiso 1 1 calc R U . . .
H21B H 1.0000 0.5896 0.1933 0.056 Uiso 1 1 calc R U . . .
H21C H 0.8364 0.5513 0.1767 0.056 Uiso 1 1 calc R U . . .
C45 C 0.0422(5) 0.4595(2) 0.8441(2) 0.0429(9) Uani 1 1 d . . . . .
H45A H 0.1493 0.4737 0.8500 0.064 Uiso 1 1 calc R U . . .
H45B H 0.0331 0.4169 0.8829 0.064 Uiso 1 1 calc R U . . .
H45C H -0.0164 0.5001 0.8638 0.064 Uiso 1 1 calc R U . . .
C23 C 0.9524(4) 0.7401(2) 0.0901(3) 0.0412(8) Uani 1 1 d . . . . .
H23A H 0.9107 0.7739 0.0407 0.062 Uiso 1 1 calc R U . . .
H23B H 1.0552 0.7255 0.0824 0.062 Uiso 1 1 calc R U . . .
H23C H 0.9564 0.7642 0.1499 0.062 Uiso 1 1 calc R U . . .

loop_
_atom_site_aniso_label
_atom_site_aniso_U_11
_atom_site_aniso_U_22
_atom_site_aniso_U_33
_atom_site_aniso_U_23
_atom_site_aniso_U_13
_atom_site_aniso_U_12
S1 0.0135(2) 0.0182(3) 0.0191(2) 0.00172(18) 0.00310(18) 0.00215(18)
S2 0.0159(3) 0.0186(3) 0.0199(3) 0.00180(19) 0.00195(19) -0.00131(18)
Si1 0.0156(3) 0.0245(4) 0.0169(3) 0.0002(2) 0.0034(2) -0.0024(2)
Si2 0.0170(3) 0.0271(4) 0.0193(3) -0.0030(2) 0.0039(2) 0.0025(2)
O3 0.0153(8) 0.0253(10) 0.0150(7) -0.0010(6) 0.0043(6) -0.0014(6)
O1 0.0156(8) 0.0227(11) 0.0308(9) 0.0013(7) 0.0043(7) -0.0017(6)
O8 0.0181(8) 0.0263(11) 0.0159(7) 0.0017(6) 0.0056(6) 0.0012(6)
O9 0.0208(9) 0.0359(12) 0.0167(8) 0.0015(7) -0.0023(6) 0.0022(7)
O6 0.0219(9) 0.0230(11) 0.0280(9) 0.0008(7) -0.0006(7) -0.0062(7)
O2 0.0192(9) 0.0227(11) 0.0245(8) 0.0050(7) 0.0034(6) 0.0062(6)
O7 0.0177(8) 0.0217(11) 0.0336(10) 0.0030(7) 0.0020(7) 0.0020(6)
O4 0.0309(11) 0.0427(14) 0.0217(9) 0.0092(8) 0.0029(7) -0.0061(9)
N1 0.0190(9) 0.0146(11) 0.0176(8) 0.0019(6) 0.0062(7) 0.0028(7)
O10 0.0309(11) 0.0355(13) 0.0211(9) -0.0064(8) 0.0039(7) 0.0043(8)
O5 0.0200(9) 0.0455(14) 0.0183(8) 0.0019(8) -0.0024(6) -0.0041(8)
N2 0.0232(10) 0.0179(12) 0.0175(9) -0.0013(7) 0.0066(7) -0.0020(7)
C39 0.0206(11) 0.0205(14) 0.0162(10) 0.0006(8) 0.0063(8) 0.0048(8)
C4 0.0145(10) 0.0211(13) 0.0136(9) 0.0006(7) 0.0034(7) 0.0014(7)
C30 0.0152(10) 0.0171(13) 0.0176(10) 0.0002(7) 0.0022(7) -0.0007(7)
C29 0.0132(9) 0.0160(12) 0.0168(9) -0.0004(7) 0.0018(7) 0.0012(7)
C14 0.0184(11) 0.0189(14) 0.0197(10) 0.0003(8) 0.0070(8) -0.0016(8)
C26 0.0148(10) 0.0233(13) 0.0164(10) 0.0029(8) 0.0014(8) 0.0001(8)
C40 0.0281(13) 0.0225(15) 0.0240(12) 0.0039(9) 0.0102(9) 0.0032(9)
C33 0.0180(11) 0.0215(14) 0.0184(10) -0.0011(8) 0.0045(8) 0.0003(8)
C9 0.0192(11) 0.0223(14) 0.0233(11) -0.0026(9) 0.0046(8) -0.0041(8)
C44 0.0275(13) 0.0225(15) 0.0179(11) -0.0002(8) 0.0044(9) 0.0020(9)
C46 0.0212(11) 0.0198(14) 0.0235(11) 0.0064(8) 0.0022(8) 0.0023(8)
C28 0.0127(10) 0.0182(13) 0.0163(9) -0.0008(7) 0.0014(7) -0.0006(7)
C15 0.0236(13) 0.0234(15) 0.0189(10) 0.0006(8) 0.0051(9) 0.0036(9)
C1 0.0257(12) 0.0181(14) 0.0190(10) 0.0004(8) 0.0054(8) 0.0018(8)
C31 0.0169(10) 0.0178(13) 0.0205(10) 0.0031(8) 0.0022(8) 0.0002(8)
C34 0.0161(11) 0.0293(15) 0.0186(10) 0.0022(9) 0.0005(8) 0.0009(9)
C19 0.0267(13) 0.0280(16) 0.0265(12) -0.0012(10) 0.0113(10) 0.0067(10)
C3 0.0158(11) 0.0247(14) 0.0163(10) -0.0015(8) 0.0020(8) 0.0007(8)
C43 0.0357(15) 0.0236(16) 0.0198(12) -0.0026(9) 0.0020(10) 0.0004(10)
C6 0.0162(10) 0.0169(13) 0.0148(9) 0.0017(7) 0.0013(7) 0.0001(7)
C5 0.0151(10) 0.0177(13) 0.0162(9) -0.0005(7) 0.0010(7) 0.0011(8)
C2 0.0202(12) 0.0204(14) 0.0175(10) -0.0012(8) 0.0037(8) 0.0016(8)
C8 0.0146(10) 0.0223(14) 0.0187(10) -0.0023(8) 0.0005(8) 0.0011(8)
C32 0.0188(11) 0.0184(14) 0.0244(11) 0.0008(8) 0.0047(8) 0.0018(8)
C25 0.0174(11) 0.0192(13) 0.0167(10) 0.0022(7) 0.0033(8) -0.0008(8)
C38 0.0201(11) 0.0271(15) 0.0242(11) -0.0045(9) 0.0007(8) -0.0025(9)
C12 0.0191(11) 0.0238(14) 0.0168(10) -0.0010(8) 0.0016(8) -0.0020(8)
C42 0.0407(16) 0.0249(17) 0.0205(12) -0.0009(9) 0.0070(10) 0.0086(11)
C11 0.0195(11) 0.0264(15) 0.0240(11) -0.0069(9) 0.0025(9) -0.0005(9)
C7 0.0184(11) 0.0228(14) 0.0145(10) -0.0007(8) 0.0027(8) 0.0001(8)
C10 0.0192(11) 0.0201(14) 0.0206(10) 0.0019(8) 0.0061(8) -0.0008(8)
C24 0.0220(11) 0.0164(13) 0.0155(10) 0.0008(7) 0.0049(8) -0.0012(8)
C18 0.0410(17) 0.0340(18) 0.0230(12) -0.0030(11) 0.0143(11) 0.0053(12)
C41 0.0427(16) 0.0283(17) 0.0196(11) 0.0058(10) 0.0118(10) 0.0066(11)
C27 0.0124(10) 0.0216(13) 0.0158(9) -0.0014(8) 0.0021(7) -0.0005(7)
C16 0.0292(14) 0.0246(15) 0.0187(11) -0.0004(9) 0.0026(9) 0.0040(9)
C17 0.0354(15) 0.0272(17) 0.0180(11) -0.0015(9) 0.0062(9) -0.0021(10)
C35 0.0297(15) 0.066(3) 0.0186(12) -0.0001(12) -0.0077(10) -0.0005(14)
C37 0.0215(13) 0.0351(18) 0.0407(15) -0.0135(12) 0.0124(11) -0.0026(10)
C36 0.0318(15) 0.044(2) 0.0333(15) 0.0151(13) 0.0036(12) -0.0091(12)
C13 0.0279(14) 0.0412(19) 0.0179(11) 0.0028(10) -0.0030(9) -0.0053(11)
C22 0.0319(15) 0.041(2) 0.0260(12) -0.0088(11) 0.0067(11) 0.0087(12)
C20 0.068(3) 0.046(2) 0.0197(13) -0.0007(12) 0.0023(14) 0.0069(17)
C21 0.0281(15) 0.054(2) 0.0282(13) 0.0040(13) 0.0008(11) 0.0161(13)
C45 0.070(3) 0.039(2) 0.0197(13) -0.0029(11) 0.0067(14) 0.0005(16)
C23 0.0242(15) 0.038(2) 0.065(2) -0.0144(16) 0.0172(14) -0.0065(12)

loop_
_atom_type_symbol
_atom_type_description
_atom_type_scat_dispersion_real
_atom_type_scat_dispersion_imag
_atom_type_scat_source
C C 0.0033 0.0016 'International Tables Vol C Tables 4.2.6.8 and 6.1.1.4'
H H 0.0000 0.0000 'International Tables Vol C Tables 4.2.6.8 and 6.1.1.4'
N N 0.0061 0.0033 'International Tables Vol C Tables 4.2.6.8 and 6.1.1.4'
O O 0.0106 0.0060 'International Tables Vol C Tables 4.2.6.8 and 6.1.1.4'
S S 0.1246 0.1234 'International Tables Vol C Tables 4.2.6.8 and 6.1.1.4'
Si Si 0.0817 0.0704 'International Tables Vol C Tables 4.2.6.8 and 6.1.1.4'

loop_
_geom_angle_atom_site_label_1
_geom_angle_atom_site_label_2
_geom_angle_atom_site_label_3
_geom_angle
_geom_angle_site_symmetry_1
_geom_angle_site_symmetry_3
_geom_angle_publ_flag
O1 S1 O2 120.15(12) . . ?
O1 S1 N1 108.05(12) . . ?
O1 S1 C39 107.84(12) . . ?
O2 S1 N1 105.72(11) . . ?
O2 S1 C39 106.95(12) . . ?
N1 S1 C39 107.56(11) . . ?
O6 S2 N2 105.81(12) . . ?
O6 S2 C14 106.98(12) . . ?
O7 S2 O6 119.70(12) . . ?
O7 S2 N2 108.17(12) . . ?
O7 S2 C14 108.12(12) . . ?
N2 S2 C14 107.51(11) . . ?
O3 Si1 C38 109.99(11) . . ?
O3 Si1 C37 106.35(12) . . ?
O3 Si1 C36 109.07(13) . . ?
C38 Si1 C36 111.22(15) . . ?
C37 Si1 C38 108.97(14) . . ?
C37 Si1 C36 111.13(17) . . ?
O8 Si2 C22 107.71(12) . . ?
O8 Si2 C21 110.52(12) . . ?
O8 Si2 C23 106.58(14) . . ?
C22 Si2 C21 110.21(16) . . ?
C22 Si2 C23 110.84(17) . . ?
C23 Si2 C21 110.87(19) . . ?
C27 O3 Si1 123.72(15) . . ?
C4 O8 Si2 125.93(16) . . ?
C12 O9 C13 116.1(2) . . ?
C29 N1 S1 122.12(17) . . ?
C29 N1 C24 116.64(19) . . ?
C24 N1 S1 121.10(17) . . ?
C34 O5 C35 115.5(2) . . ?
C1 N2 S2 121.20(18) . . ?
C6 N2 S2 122.26(17) . . ?
C6 N2 C1 116.5(2) . . ?
C40 C39 S1 119.4(2) . . ?
C40 C39 C44 121.3(2) . . ?
C44 C39 S1 119.23(19) . . ?
O8 C4 C3 116.97(19) . . ?
O8 C4 C5 115.2(2) . . ?
O8 C4 C2 120.8(2) . . ?
C5 C4 C3 116.36(19) . . ?
C2 C4 C3 59.46(16) . . ?
C2 C4 C5 116.59(19) . . ?
C29 C30 H30 119.5 . . ?
C31 C30 H30 119.5 . . ?
C31 C30 C29 121.0(2) . . ?
C30 C29 N1 122.4(2) . . ?
C30 C29 C28 120.2(2) . . ?
C28 C29 N1 117.3(2) . . ?
C15 C14 S2 118.81(18) . . ?
C19 C14 S2 120.5(2) . . ?
C19 C14 C15 120.6(2) . . ?
C34 C26 H26 116.9 . . ?
C34 C26 C25 117.1(2) . . ?
C34 C26 C27 117.8(2) . . ?
C25 C26 H26 116.9 . . ?
C25 C26 C27 58.54(16) . . ?
C27 C26 H26 116.9 . . ?
C39 C40 H40 120.7 . . ?
C39 C40 C41 118.5(3) . . ?
C41 C40 H40 120.7 . . ?
C28 C33 H33 119.4 . . ?
C28 C33 C32 121.3(2) . . ?
C32 C33 H33 119.4 . . ?
C8 C9 H9 119.8 . . ?
C10 C9 H9 119.8 . . ?
C10 C9 C8 120.4(2) . . ?
C39 C44 H44 120.4 . . ?
C39 C44 C43 119.1(3) . . ?
C43 C44 H44 120.4 . . ?
H46A C46 H46B 109.5 . . ?
H46A C46 H46C 109.5 . . ?
H46B C46 H46C 109.5 . . ?
C31 C46 H46A 109.5 . . ?
C31 C46 H46B 109.5 . . ?
C31 C46 H46C 109.5 . . ?
C29 C28 C27 120.2(2) . . ?
C33 C28 C29 118.2(2) . . ?
C33 C28 C27 121.5(2) . . ?
C14 C15 H15 120.5 . . ?
C16 C15 C14 119.0(2) . . ?
C16 C15 H15 120.5 . . ?
N2 C1 H1A 109.7 . . ?
N2 C1 H1B 109.7 . . ?
N2 C1 C2 110.0(2) . . ?
H1A C1 H1B 108.2 . . ?
C2 C1 H1A 109.7 . . ?
C2 C1 H1B 109.7 . . ?
C30 C31 C46 119.5(2) . . ?
C32 C31 C30 118.7(2) . . ?
C32 C31 C46 121.8(2) . . ?
O4 C34 O5 124.2(2) . . ?
O4 C34 C26 126.4(2) . . ?
O5 C34 C26 109.4(2) . . ?
C14 C19 H19 120.5 . . ?
C14 C19 C18 119.1(3) . . ?
C18 C19 H19 120.5 . . ?
C4 C3 H3 116.6 . . ?
C2 C3 C4 58.49(16) . . ?
C2 C3 H3 116.6 . . ?
C12 C3 C4 117.7(2) . . ?
C12 C3 H3 116.6 . . ?
C12 C3 C2 118.3(2) . . ?
C44 C43 H43 119.7 . . ?
C42 C43 C44 120.7(3) . . ?
C42 C43 H43 119.7 . . ?
C5 C6 N2 117.8(2) . . ?
C7 C6 N2 122.2(2) . . ?
C7 C6 C5 120.1(2) . . ?
C6 C5 C4 120.5(2) . . ?
C10 C5 C4 120.8(2) . . ?
C10 C5 C6 118.6(2) . . ?
C4 C2 C1 117.2(2) . . ?
C4 C2 C3 62.05(17) . . ?
C4 C2 H2 115.6 . . ?
C1 C2 C3 120.1(2) . . ?
C1 C2 H2 115.6 . . ?
C3 C2 H2 115.6 . . ?
C9 C8 C11 121.7(2) . . ?
C7 C8 C9 118.6(2) . . ?
C7 C8 C11 119.6(2) . . ?
C33 C32 H32 119.7 . . ?
C31 C32 C33 120.6(2) . . ?
C31 C32 H32 119.7 . . ?
C26 C25 H25 116.0 . . ?
C26 C25 C24 119.2(2) . . ?
C24 C25 H25 116.0 . . ?
C27 C25 C26 61.91(16) . . ?
C27 C25 H25 116.0 . . ?
C27 C25 C24 117.0(2) . . ?
Si1 C38 H38A 109.5 . . ?
Si1 C38 H38B 109.5 . . ?
Si1 C38 H38C 109.5 . . ?
H38A C38 H38B 109.5 . . ?
H38A C38 H38C 109.5 . . ?
H38B C38 H38C 109.5 . . ?
O9 C12 C3 109.8(2) . . ?
O10 C12 O9 124.2(2) . . ?
O10 C12 C3 126.0(2) . . ?
C43 C42 C45 120.2(3) . . ?
C41 C42 C43 118.9(3) . . ?
C41 C42 C45 121.0(3) . . ?
C8 C11 H11A 109.5 . . ?
C8 C11 H11B 109.5 . . ?
C8 C11 H11C 109.5 . . ?
H11A C11 H11B 109.5 . . ?
H11A C11 H11C 109.5 . . ?
H11B C11 H11C 109.5 . . ?
C6 C7 H7 119.4 . . ?
C8 C7 C6 121.2(2) . . ?
C8 C7 H7 119.4 . . ?
C9 C10 H10 119.4 . . ?
C5 C10 C9 121.2(2) . . ?
C5 C10 H10 119.4 . . ?
N1 C24 C25 109.4(2) . . ?
N1 C24 H24A 109.8 . . ?
N1 C24 H24B 109.8 . . ?
C25 C24 H24A 109.8 . . ?
C25 C24 H24B 109.8 . . ?
H24A C24 H24B 108.2 . . ?
C19 C18 H18 119.3 . . ?
C19 C18 C17 121.4(3) . . ?
C17 C18 H18 119.3 . . ?
C40 C41 H41 119.3 . . ?
C42 C41 C40 121.4(3) . . ?
C42 C41 H41 119.3 . . ?
O3 C27 C26 116.80(18) . . ?
O3 C27 C28 114.3(2) . . ?
O3 C27 C25 120.8(2) . . ?
C28 C27 C26 117.58(19) . . ?
C28 C27 C25 117.05(19) . . ?
C25 C27 C26 59.55(16) . . ?
C15 C16 H16 119.3 . . ?
C15 C16 C17 121.4(3) . . ?
C17 C16 H16 119.3 . . ?
C18 C17 C16 118.5(3) . . ?
C18 C17 C20 121.9(3) . . ?
C16 C17 C20 119.6(3) . . ?
O5 C35 H35A 109.5 . . ?
O5 C35 H35B 109.5 . . ?
O5 C35 H35C 109.5 . . ?
H35A C35 H35B 109.5 . . ?
H35A C35 H35C 109.5 . . ?
H35B C35 H35C 109.5 . . ?
Si1 C37 H37A 109.5 . . ?
Si1 C37 H37B 109.5 . . ?
Si1 C37 H37C 109.5 . . ?
H37A C37 H37B 109.5 . . ?
H37A C37 H37C 109.5 . . ?
H37B C37 H37C 109.5 . . ?
Si1 C36 H36A 109.5 . . ?
Si1 C36 H36B 109.5 . . ?
Si1 C36 H36C 109.5 . . ?
H36A C36 H36B 109.5 . . ?
H36A C36 H36C 109.5 . . ?
H36B C36 H36C 109.5 . . ?
O9 C13 H13A 109.5 . . ?
O9 C13 H13B 109.5 . . ?
O9 C13 H13C 109.5 . . ?
H13A C13 H13B 109.5 . . ?
H13A C13 H13C 109.5 . . ?
H13B C13 H13C 109.5 . . ?
Si2 C22 H22A 109.5 . . ?
Si2 C22 H22B 109.5 . . ?
Si2 C22 H22C 109.5 . . ?
H22A C22 H22B 109.5 . . ?
H22A C22 H22C 109.5 . . ?
H22B C22 H22C 109.5 . . ?
C17 C20 H20A 109.5 . . ?
C17 C20 H20B 109.5 . . ?
C17 C20 H20C 109.5 . . ?
H20A C20 H20B 109.5 . . ?
H20A C20 H20C 109.5 . . ?
H20B C20 H20C 109.5 . . ?
Si2 C21 H21A 109.5 . . ?
Si2 C21 H21B 109.5 . . ?
Si2 C21 H21C 109.5 . . ?
H21A C21 H21B 109.5 . . ?
H21A C21 H21C 109.5 . . ?
H21B C21 H21C 109.5 . . ?
C42 C45 H45A 109.5 . . ?
C42 C45 H45B 109.5 . . ?
C42 C45 H45C 109.5 . . ?
H45A C45 H45B 109.5 . . ?
H45A C45 H45C 109.5 . . ?
H45B C45 H45C 109.5 . . ?
Si2 C23 H23A 109.5 . . ?
Si2 C23 H23B 109.5 . . ?
Si2 C23 H23C 109.5 . . ?
H23A C23 H23B 109.5 . . ?
H23A C23 H23C 109.5 . . ?
H23B C23 H23C 109.5 . . ?

loop_
_geom_bond_atom_site_label_1
_geom_bond_atom_site_label_2
_geom_bond_distance
_geom_bond_site_symmetry_2
_geom_bond_publ_flag
S1 O1 1.430(2) . ?
S1 O2 1.4370(19) . ?
S1 N1 1.631(2) . ?
S1 C39 1.766(2) . ?
S2 O6 1.437(2) . ?
S2 O7 1.432(2) . ?
S2 N2 1.635(2) . ?
S2 C14 1.760(3) . ?
Si1 O3 1.6786(19) . ?
Si1 C38 1.851(3) . ?
Si1 C37 1.848(3) . ?
Si1 C36 1.858(3) . ?
Si2 O8 1.672(2) . ?
Si2 C22 1.850(3) . ?
Si2 C21 1.859(3) . ?
Si2 C23 1.856(4) . ?
O3 C27 1.393(3) . ?
O8 C4 1.386(3) . ?
O9 C12 1.341(3) . ?
O9 C13 1.444(3) . ?
O4 C34 1.205(3) . ?
N1 C29 1.429(3) . ?
N1 C24 1.472(3) . ?
O10 C12 1.209(3) . ?
O5 C34 1.344(3) . ?
O5 C35 1.447(3) . ?
N2 C1 1.471(3) . ?
N2 C6 1.424(3) . ?
C39 C40 1.387(4) . ?
C39 C44 1.391(4) . ?
C4 C3 1.547(3) . ?
C4 C5 1.498(3) . ?
C4 C2 1.493(4) . ?
C30 H30 0.9500 . ?
C30 C29 1.395(3) . ?
C30 C31 1.395(3) . ?
C29 C28 1.415(3) . ?
C14 C15 1.397(3) . ?
C14 C19 1.387(3) . ?
C26 H26 1.0000 . ?
C26 C34 1.488(3) . ?
C26 C25 1.513(3) . ?
C26 C27 1.549(3) . ?
C40 H40 0.9500 . ?
C40 C41 1.395(4) . ?
C33 H33 0.9500 . ?
C33 C28 1.390(3) . ?
C33 C32 1.394(4) . ?
C9 H9 0.9500 . ?
C9 C8 1.400(3) . ?
C9 C10 1.391(4) . ?
C44 H44 0.9500 . ?
C44 C43 1.394(4) . ?
C46 H46A 0.9800 . ?
C46 H46B 0.9800 . ?
C46 H46C 0.9800 . ?
C46 C31 1.510(3) . ?
C28 C27 1.491(3) . ?
C15 H15 0.9500 . ?
C15 C16 1.386(3) . ?
C1 H1A 0.9900 . ?
C1 H1B 0.9900 . ?
C1 C2 1.506(3) . ?
C31 C32 1.392(3) . ?
C19 H19 0.9500 . ?
C19 C18 1.388(4) . ?
C3 H3 1.0000 . ?
C3 C2 1.508(3) . ?
C3 C12 1.483(3) . ?
C43 H43 0.9500 . ?
C43 C42 1.394(4) . ?
C6 C5 1.404(3) . ?
C6 C7 1.396(3) . ?
C5 C10 1.389(3) . ?
C2 H2 1.0000 . ?
C8 C11 1.501(3) . ?
C8 C7 1.389(4) . ?
C32 H32 0.9500 . ?
C25 H25 1.0000 . ?
C25 C24 1.517(3) . ?
C25 C27 1.498(4) . ?
C38 H38A 0.9800 . ?
C38 H38B 0.9800 . ?
C38 H38C 0.9800 . ?
C42 C41 1.390(5) . ?
C42 C45 1.509(4) . ?
C11 H11A 0.9800 . ?
C11 H11B 0.9800 . ?
C11 H11C 0.9800 . ?
C7 H7 0.9500 . ?
C10 H10 0.9500 . ?
C24 H24A 0.9900 . ?
C24 H24B 0.9900 . ?
C18 H18 0.9500 . ?
C18 C17 1.389(4) . ?
C41 H41 0.9500 . ?
C16 H16 0.9500 . ?
C16 C17 1.389(4) . ?
C17 C20 1.515(4) . ?
C35 H35A 0.9800 . ?
C35 H35B 0.9800 . ?
C35 H35C 0.9800 . ?
C37 H37A 0.9800 . ?
C37 H37B 0.9800 . ?
C37 H37C 0.9800 . ?
C36 H36A 0.9800 . ?
C36 H36B 0.9800 . ?
C36 H36C 0.9800 . ?
C13 H13A 0.9800 . ?
C13 H13B 0.9800 . ?
C13 H13C 0.9800 . ?
C22 H22A 0.9800 . ?
C22 H22B 0.9800 . ?
C22 H22C 0.9800 . ?
C20 H20A 0.9800 . ?
C20 H20B 0.9800 . ?
C20 H20C 0.9800 . ?
C21 H21A 0.9800 . ?
C21 H21B 0.9800 . ?
C21 H21C 0.9800 . ?
C45 H45A 0.9800 . ?
C45 H45B 0.9800 . ?
C45 H45C 0.9800 . ?
C23 H23A 0.9800 . ?
C23 H23B 0.9800 . ?
C23 H23C 0.9800 . ?

loop_
_geom_torsion_atom_site_label_1
_geom_torsion_atom_site_label_2
_geom_torsion_atom_site_label_3
_geom_torsion_atom_site_label_4
_geom_torsion
_geom_torsion_site_symmetry_1
_geom_torsion_site_symmetry_2
_geom_torsion_site_symmetry_3
_geom_torsion_site_symmetry_4
_geom_torsion_publ_flag
S1 N1 C29 C30 -37.6(3) . . . . ?
S1 N1 C29 C28 145.86(19) . . . . ?
S1 N1 C24 C25 -128.55(19) . . . . ?
S1 C39 C40 C41 -177.2(2) . . . . ?
S1 C39 C44 C43 177.8(2) . . . . ?
S2 N2 C1 C2 128.1(2) . . . . ?
S2 N2 C6 C5 -145.58(19) . . . . ?
S2 N2 C6 C7 35.6(3) . . . . ?
S2 C14 C15 C16 -177.5(2) . . . . ?
S2 C14 C19 C18 176.9(2) . . . . ?
Si1 O3 C27 C26 124.8(2) . . . . ?
Si1 O3 C27 C28 -92.4(2) . . . . ?
Si1 O3 C27 C25 55.9(3) . . . . ?
Si2 O8 C4 C3 -129.6(2) . . . . ?
Si2 O8 C4 C5 88.1(3) . . . . ?
Si2 O8 C4 C2 -60.8(3) . . . . ?
O1 S1 N1 C29 -30.8(2) . . . . ?
O1 S1 N1 C24 153.68(18) . . . . ?
O1 S1 C39 C40 -5.3(2) . . . . ?
O1 S1 C39 C44 176.7(2) . . . . ?
O8 C4 C3 C2 111.5(2) . . . . ?
O8 C4 C3 C12 3.7(3) . . . . ?
O8 C4 C5 C6 -164.9(2) . . . . ?
O8 C4 C5 C10 13.5(3) . . . . ?
O8 C4 C2 C1 143.4(2) . . . . ?
O8 C4 C2 C3 -105.2(2) . . . . ?
O6 S2 N2 C1 -20.0(2) . . . . ?
O6 S2 N2 C6 163.00(18) . . . . ?
O6 S2 C14 C15 57.7(2) . . . . ?
O6 S2 C14 C19 -121.0(2) . . . . ?
O2 S1 N1 C29 -160.62(18) . . . . ?
O2 S1 N1 C24 23.9(2) . . . . ?
O2 S1 C39 C40 125.2(2) . . . . ?
O2 S1 C39 C44 -52.8(2) . . . . ?
O7 S2 N2 C1 -149.38(19) . . . . ?
O7 S2 N2 C6 33.6(2) . . . . ?
O7 S2 C14 C15 -172.1(2) . . . . ?
O7 S2 C14 C19 9.2(3) . . . . ?
N1 S1 C39 C40 -121.6(2) . . . . ?
N1 S1 C39 C44 60.4(2) . . . . ?
N1 C29 C28 C33 176.8(2) . . . . ?
N1 C29 C28 C27 0.2(3) . . . . ?
N2 S2 C14 C15 -55.5(2) . . . . ?
N2 S2 C14 C19 125.8(2) . . . . ?
N2 C1 C2 C4 37.4(3) . . . . ?
N2 C1 C2 C3 -34.5(3) . . . . ?
N2 C6 C5 C4 -0.9(3) . . . . ?
N2 C6 C5 C10 -179.3(2) . . . . ?
N2 C6 C7 C8 179.4(2) . . . . ?
C39 S1 N1 C29 85.4(2) . . . . ?
C39 S1 N1 C24 -90.1(2) . . . . ?
C39 C40 C41 C42 -1.2(4) . . . . ?
C39 C44 C43 C42 0.0(4) . . . . ?
C4 C3 C2 C1 106.9(3) . . . . ?
C4 C3 C12 O9 -120.9(2) . . . . ?
C4 C3 C12 O10 59.0(4) . . . . ?
C4 C5 C10 C9 -178.2(2) . . . . ?
C30 C29 C28 C33 0.2(3) . . . . ?
C30 C29 C28 C27 -176.4(2) . . . . ?
C30 C31 C32 C33 0.1(4) . . . . ?
C29 N1 C24 C25 55.7(3) . . . . ?
C29 C30 C31 C46 178.6(2) . . . . ?
C29 C30 C31 C32 0.4(4) . . . . ?
C29 C28 C27 O3 166.5(2) . . . . ?
C29 C28 C27 C26 -51.0(3) . . . . ?
C29 C28 C27 C25 17.0(3) . . . . ?
C14 S2 N2 C1 94.1(2) . . . . ?
C14 S2 N2 C6 -83.0(2) . . . . ?
C14 C15 C16 C17 0.1(4) . . . . ?
C14 C19 C18 C17 1.1(5) . . . . ?
C26 C25 C24 N1 34.9(3) . . . . ?
C26 C25 C27 O3 105.0(2) . . . . ?
C26 C25 C27 C28 -107.6(2) . . . . ?
C40 C39 C44 C43 -0.1(4) . . . . ?
C33 C28 C27 O3 -10.0(3) . . . . ?
C33 C28 C27 C26 132.6(2) . . . . ?
C33 C28 C27 C25 -159.5(2) . . . . ?
C9 C8 C7 C6 -0.4(4) . . . . ?
C44 C39 C40 C41 0.7(4) . . . . ?
C44 C43 C42 C41 -0.5(4) . . . . ?
C44 C43 C42 C45 179.7(3) . . . . ?
C46 C31 C32 C33 -178.1(2) . . . . ?
C28 C33 C32 C31 -0.4(4) . . . . ?
C15 C14 C19 C18 -1.8(4) . . . . ?
C15 C16 C17 C18 -0.8(5) . . . . ?
C15 C16 C17 C20 179.4(3) . . . . ?
C1 N2 C6 C5 37.2(3) . . . . ?
C1 N2 C6 C7 -141.6(2) . . . . ?
C31 C30 C29 N1 -177.0(2) . . . . ?
C31 C30 C29 C28 -0.6(3) . . . . ?
C34 C26 C25 C24 145.6(2) . . . . ?
C34 C26 C25 C27 -107.5(2) . . . . ?
C34 C26 C27 O3 -5.3(3) . . . . ?
C34 C26 C27 C28 -146.9(2) . . . . ?
C34 C26 C27 C25 106.4(3) . . . . ?
C19 C14 C15 C16 1.2(4) . . . . ?
C19 C18 C17 C16 0.2(5) . . . . ?
C19 C18 C17 C20 179.9(3) . . . . ?
C3 C4 C5 C6 52.6(3) . . . . ?
C3 C4 C5 C10 -129.0(2) . . . . ?
C3 C4 C2 C1 -111.4(2) . . . . ?
C43 C42 C41 C40 1.1(4) . . . . ?
C6 N2 C1 C2 -54.7(3) . . . . ?
C6 C5 C10 C9 0.2(4) . . . . ?
C5 C4 C3 C2 -106.7(2) . . . . ?
C5 C4 C3 C12 145.5(2) . . . . ?
C5 C4 C2 C1 -5.1(3) . . . . ?
C5 C4 C2 C3 106.3(2) . . . . ?
C5 C6 C7 C8 0.6(4) . . . . ?
C2 C4 C3 C12 -107.8(3) . . . . ?
C2 C4 C5 C6 -14.7(3) . . . . ?
C2 C4 C5 C10 163.7(2) . . . . ?
C2 C3 C12 O9 171.9(2) . . . . ?
C2 C3 C12 O10 -8.2(4) . . . . ?
C8 C9 C10 C5 -0.1(4) . . . . ?
C32 C33 C28 C29 0.3(4) . . . . ?
C32 C33 C28 C27 176.9(2) . . . . ?
C25 C26 C34 O4 11.8(4) . . . . ?
C25 C26 C34 O5 -168.2(2) . . . . ?
C25 C26 C27 O3 -111.7(2) . . . . ?
C25 C26 C27 C28 106.7(2) . . . . ?
C38 Si1 O3 C27 19.9(2) . . . . ?
C12 C3 C2 C4 106.8(2) . . . . ?
C12 C3 C2 C1 -146.2(2) . . . . ?
C11 C8 C7 C6 -178.0(2) . . . . ?
C7 C6 C5 C4 178.0(2) . . . . ?
C7 C6 C5 C10 -0.5(3) . . . . ?
C10 C9 C8 C11 177.7(2) . . . . ?
C10 C9 C8 C7 0.1(4) . . . . ?
C24 N1 C29 C30 138.1(2) . . . . ?
C24 N1 C29 C28 -38.4(3) . . . . ?
C24 C25 C27 O3 -144.7(2) . . . . ?
C24 C25 C27 C26 110.4(2) . . . . ?
C24 C25 C27 C28 2.8(3) . . . . ?
C27 C26 C34 O4 -55.0(4) . . . . ?
C27 C26 C34 O5 124.9(3) . . . . ?
C27 C26 C25 C24 -106.9(2) . . . . ?
C27 C25 C24 N1 -36.4(3) . . . . ?
C35 O5 C34 O4 1.8(5) . . . . ?
C35 O5 C34 C26 -178.2(3) . . . . ?
C37 Si1 O3 C27 137.8(2) . . . . ?
C36 Si1 O3 C27 -102.3(2) . . . . ?
C13 O9 C12 O10 -0.4(4) . . . . ?
C13 O9 C12 C3 179.4(2) . . . . ?
C22 Si2 O8 C4 120.4(2) . . . . ?
C21 Si2 O8 C4 0.0(3) . . . . ?
C45 C42 C41 C40 -179.1(3) . . . . ?
C23 Si2 O8 C4 -120.6(2) . . . . ?
